data_7017042
loop_
_publ_author_name
'Xu, Fenfen'
'Du, Shaowu'
'Liu, Yuping'
'Hassan, Jacqueline'
'Zhang, Jie'
'Bond, Alan M.'

_publ_section_title
;
 Synthesis and characterization of diiron dithiolate complexes containing
 a quinoxaline bridge.
;
_journal_issue 41
_journal_name_full 'Dalton transactions (Cambridge, England : 2003)'
_journal_page_first 10907
_journal_page_last 10917
_journal_paper_doi 10.1039/c1dt10953g
_journal_volume 40
_journal_year 2011
_chemical_formula_sum 'C33 H23 Cl0 Fe2 N2 O5 P S2'
_chemical_formula_weight 734.32
_chemical_name_systematic
;
?
;
_space_group_IT_number 2
_symmetry_cell_setting triclinic
_symmetry_space_group_name_Hall '-P 1'
_symmetry_space_group_name_H-M 'P -1'
_atom_sites_solution_hydrogens geom
_atom_sites_solution_primary direct
_atom_sites_solution_secondary difmap
_audit_creation_method SHELXL-97
_cell_angle_alpha 93.811(11)
_cell_angle_beta 105.134(7)
_cell_angle_gamma 109.359(7)
_cell_formula_units_Z 2
_cell_length_a 9.3335(0)
_cell_length_b 12.7331(1)
_cell_length_c 14.2960(2)
_cell_measurement_reflns_used 3715
_cell_measurement_temperature 293(2)
_cell_measurement_theta_max 27.48
_cell_measurement_theta_min 2.60
_cell_volume 1525.35(12)
_computing_cell_refinement 'Siemens SMART'
_computing_data_collection 'Siemens SMART'
_computing_data_reduction 'Siemens XPREP'
_computing_molecular_graphics 'Bruker SHELXTL'
_computing_publication_material 'Bruker SHELXTL'
_computing_structure_refinement 'Siemens SHELXTL'
_computing_structure_solution 'Siemens SHELXTL'
_diffrn_ambient_temperature 293(2)
_diffrn_measured_fraction_theta_full 0.979
_diffrn_measured_fraction_theta_max 0.979
_diffrn_measurement_device_type 'Saturn70 (4x4 bin mode)'
_diffrn_measurement_method '\w scans'
_diffrn_radiation_monochromator graphite
_diffrn_radiation_source 'fine-focus sealed tube'
_diffrn_radiation_type MoK\a
_diffrn_radiation_wavelength 0.71073
_diffrn_reflns_av_R_equivalents 0.0272
_diffrn_reflns_av_sigmaI/netI 0.0443
_diffrn_reflns_limit_h_max 9
_diffrn_reflns_limit_h_min -12
_diffrn_reflns_limit_k_max 16
_diffrn_reflns_limit_k_min -16
_diffrn_reflns_limit_l_max 18
_diffrn_reflns_limit_l_min -18
_diffrn_reflns_number 11926
_diffrn_reflns_theta_full 27.48
_diffrn_reflns_theta_max 27.48
_diffrn_reflns_theta_min 2.60
_diffrn_standards_decay_% none
_diffrn_standards_interval_count none
_diffrn_standards_interval_time none
_diffrn_standards_number none
_exptl_absorpt_coefficient_mu 1.187
_exptl_absorpt_correction_T_max 1.0000
_exptl_absorpt_correction_T_min 0.6916
_exptl_absorpt_correction_type multi-scan
_exptl_absorpt_process_details 'Sphere (Rigaku Crystalclear)'
_exptl_crystal_colour orange-red
_exptl_crystal_density_diffrn 1.599
_exptl_crystal_density_method 'not measured'
_exptl_crystal_description needle
_exptl_crystal_F_000 748
_exptl_crystal_size_max .25
_exptl_crystal_size_mid .14
_exptl_crystal_size_min .11
_refine_diff_density_max 0.514
_refine_diff_density_min -0.414
_refine_diff_density_rms 0.089
_refine_ls_extinction_method none
_refine_ls_goodness_of_fit_ref 1.065
_refine_ls_hydrogen_treatment constr
_refine_ls_matrix_type full
_refine_ls_number_parameters 406
_refine_ls_number_reflns 6846
_refine_ls_number_restraints 0
_refine_ls_restrained_S_all 1.065
_refine_ls_R_factor_gt 0.0373
_refine_ls_shift/su_max 0.001
_refine_ls_shift/su_mean 0.000
_refine_ls_structure_factor_coef Fsqd
_refine_ls_weighting_details 'calc w=1/[\s^2^(Fo^2^)+(0.0603P)^2^+0.1767P] where P=(Fo^2^+2Fc^2^)/3'
_refine_ls_weighting_scheme calc
_refine_ls_wR_factor_gt 0.0913
_refine_ls_wR_factor_ref 0.1065
_reflns_number_gt 5540
_reflns_number_total 6846
_reflns_threshold_expression >2sigma(I)
_cod_data_source_file c1dt10953g.txt
_cod_data_source_block compound_7
_cod_depositor_comments
;
The following automatic conversions were performed:

'_symmetry_cell_setting' value 'Triclinic' changed to 'triclinic'
according to /home/saulius/struct/CIF-dictionaries/cif_core.dic
dictionary named 'cif_core.dic' version 2.4.1 from
2010-06-29.

'_exptl_absorpt_correction_type' value 'Multi-scan'
changed to 'multi-scan' according to
/home/saulius/struct/CIF-dictionaries/cif_core.dic dictionary named
'cif_core.dic' version 2.4.1 from 2010-06-29.

Automatic conversion script
Id: cif_fix_values 1715 2011-07-08 13:25:40Z adriana 
;
_cod_original_sg_symbol_H-M P-1
_cod_database_code 7017042
_refine_ls_r_factor_ref 0.0495

loop_
_symmetry_equiv_pos_as_xyz
'x, y, z'
'-x, -y, -z'

loop_
_atom_site_label
_atom_site_type_symbol
_atom_site_fract_x
_atom_site_fract_y
_atom_site_fract_z
_atom_site_U_iso_or_equiv
_atom_site_adp_type
_atom_site_occupancy
_atom_site_symmetry_multiplicity
_atom_site_calc_flag
_atom_site_refinement_flags
Fe1 Fe 0.63875(4) 0.66800(3) 0.30716(2) 0.01494(10) Uani 1 1 d .
Fe2 Fe 0.67585(4) 0.48164(3) 0.31499(3) 0.01571(10) Uani 1 1 d .
S1 S 0.47879(7) 0.51983(5) 0.35807(4) 0.01611(13) Uani 1 1 d .
S2 S 0.59350(7) 0.54367(5) 0.17146(4) 0.01597(13) Uani 1 1 d .
P P 0.50539(8) 0.78281(5) 0.26029(5) 0.01507(14) Uani 1 1 d .
N1 N 0.2050(3) 0.23658(18) 0.22952(15) 0.0187(4) Uani 1 1 d .
N2 N 0.3084(3) 0.26685(17) 0.05990(15) 0.0180(4) Uani 1 1 d .
O1 O 0.9310(2) 0.78759(18) 0.26028(17) 0.0339(5) Uani 1 1 d .
O2 O 0.7743(3) 0.78550(19) 0.51036(15) 0.0393(5) Uani 1 1 d .
O3 O 0.9704(2) 0.51552(19) 0.26432(15) 0.0331(5) Uani 1 1 d .
O4 O 0.8567(3) 0.5348(2) 0.52418(14) 0.0340(5) Uani 1 1 d .
O5 O 0.5551(3) 0.23270(16) 0.29399(17) 0.0343(5) Uani 1 1 d .
C1 C 0.8157(3) 0.7439(2) 0.27928(19) 0.0213(5) Uani 1 1 d .
C2 C 0.7190(3) 0.7384(2) 0.4308(2) 0.0239(6) Uani 1 1 d .
C3 C 0.8558(3) 0.5019(2) 0.28433(19) 0.0229(5) Uani 1 1 d .
C4 C 0.7833(3) 0.5122(2) 0.4428(2) 0.0222(5) Uani 1 1 d .
C5 C 0.5987(3) 0.3288(2) 0.2985(2) 0.0232(6) Uani 1 1 d .
C6 C 0.2774(3) 0.4373(2) 0.27441(19) 0.0193(5) Uani 1 1 d .
H6A H 0.2063 0.4111 0.3138 0.023 Uiso 1 1 calc R
H6B H 0.2399 0.4871 0.2346 0.023 Uiso 1 1 calc R
C7 C 0.2654(3) 0.3370(2) 0.20706(18) 0.0160(5) Uani 1 1 d .
C8 C 0.1951(3) 0.1457(2) 0.16722(18) 0.0178(5) Uani 1 1 d .
C9 C 0.1322(3) 0.0358(2) 0.1869(2) 0.0220(5) Uani 1 1 d .
H9A H 0.0987 0.0249 0.2425 0.026 Uiso 1 1 calc R
C10 C 0.1200(3) -0.0550(2) 0.1247(2) 0.0251(6) Uani 1 1 d .
H10A H 0.0789 -0.1273 0.1387 0.030 Uiso 1 1 calc R
C11 C 0.1692(3) -0.0404(2) 0.0394(2) 0.0228(5) Uani 1 1 d .
H11A H 0.1591 -0.1031 -0.0026 0.027 Uiso 1 1 calc R
C12 C 0.2317(3) 0.0660(2) 0.01820(19) 0.0206(5) Uani 1 1 d .
H12A H 0.2642 0.0754 -0.0379 0.025 Uiso 1 1 calc R
C13 C 0.2464(3) 0.1614(2) 0.08232(18) 0.0165(5) Uani 1 1 d .
C14 C 0.3175(3) 0.3521(2) 0.12136(18) 0.0168(5) Uani 1 1 d .
C15 C 0.3833(3) 0.4680(2) 0.09891(18) 0.0183(5) Uani 1 1 d .
H15A H 0.3203 0.5110 0.1124 0.022 Uiso 1 1 calc R
H15B H 0.3746 0.4629 0.0295 0.022 Uiso 1 1 calc R
C16 C 0.6246(3) 0.9217(2) 0.24103(19) 0.0181(5) Uani 1 1 d .
C17 C 0.5636(3) 0.9739(2) 0.16504(19) 0.0202(5) Uani 1 1 d .
H17A H 0.4622 0.9362 0.1215 0.024 Uiso 1 1 calc R
C18 C 0.6531(3) 1.0811(2) 0.1544(2) 0.0230(6) Uani 1 1 d .
H18A H 0.6115 1.1148 0.1037 0.028 Uiso 1 1 calc R
C19 C 0.8039(3) 1.1381(2) 0.2187(2) 0.0239(6) Uani 1 1 d .
H19A H 0.8641 1.2096 0.2109 0.029 Uiso 1 1 calc R
C20 C 0.8650(3) 1.0882(2) 0.2950(2) 0.0253(6) Uani 1 1 d .
H20A H 0.9656 1.1269 0.3391 0.030 Uiso 1 1 calc R
C21 C 0.7761(3) 0.9809(2) 0.30530(19) 0.0206(5) Uani 1 1 d .
H21A H 0.8185 0.9477 0.3562 0.025 Uiso 1 1 calc R
C22 C 0.4046(3) 0.8210(2) 0.34412(18) 0.0185(5) Uani 1 1 d .
C23 C 0.3902(3) 0.9269(2) 0.3523(2) 0.0234(6) Uani 1 1 d .
H23A H 0.4356 0.9800 0.3166 0.028 Uiso 1 1 calc R
C24 C 0.3086(4) 0.9534(2) 0.4134(2) 0.0288(6) Uani 1 1 d .
H24A H 0.3006 1.0243 0.4192 0.035 Uiso 1 1 calc R
C25 C 0.2393(4) 0.8740(3) 0.4657(2) 0.0292(6) Uani 1 1 d .
H25A H 0.1831 0.8912 0.5057 0.035 Uiso 1 1 calc R
C26 C 0.2534(4) 0.7685(3) 0.4585(2) 0.0315(7) Uani 1 1 d .
H26A H 0.2077 0.7156 0.4942 0.038 Uiso 1 1 calc R
C27 C 0.3358(4) 0.7423(2) 0.3981(2) 0.0265(6) Uani 1 1 d .
H27A H 0.3452 0.6718 0.3935 0.032 Uiso 1 1 calc R
C28 C 0.3475(3) 0.72750(19) 0.14314(18) 0.0158(5) Uani 1 1 d .
C29 C 0.3902(3) 0.7157(2) 0.05700(18) 0.0183(5) Uani 1 1 d .
H29A H 0.4971 0.7378 0.0602 0.022 Uiso 1 1 calc R
C30 C 0.2735(3) 0.6711(2) -0.03266(19) 0.0223(6) Uani 1 1 d .
H30A H 0.3024 0.6629 -0.0895 0.027 Uiso 1 1 calc R
C31 C 0.1129(3) 0.6385(2) -0.0384(2) 0.0246(6) Uani 1 1 d .
H31A H 0.0345 0.6099 -0.0988 0.030 Uiso 1 1 calc R
C32 C 0.0714(3) 0.6494(2) 0.0476(2) 0.0243(6) Uani 1 1 d .
H32A H -0.0355 0.6266 0.0446 0.029 Uiso 1 1 calc R
C33 C 0.1871(3) 0.6935(2) 0.13717(19) 0.0185(5) Uani 1 1 d .
H33A H 0.1577 0.7005 0.1939 0.022 Uiso 1 1 calc R

loop_
_atom_site_aniso_label
_atom_site_aniso_U_11
_atom_site_aniso_U_22
_atom_site_aniso_U_33
_atom_site_aniso_U_23
_atom_site_aniso_U_13
_atom_site_aniso_U_12
Fe1 0.01399(18) 0.01578(17) 0.01445(18) 0.00084(13) 0.00345(14) 0.00561(14)
Fe2 0.01520(18) 0.01915(18) 0.01478(18) 0.00201(13) 0.00486(14) 0.00862(14)
S1 0.0165(3) 0.0190(3) 0.0151(3) 0.0020(2) 0.0062(2) 0.0084(2)
S2 0.0161(3) 0.0175(3) 0.0143(3) 0.0018(2) 0.0051(2) 0.0058(2)
P 0.0145(3) 0.0149(3) 0.0151(3) 0.0002(2) 0.0039(2) 0.0052(2)
N1 0.0160(10) 0.0212(10) 0.0193(11) 0.0006(8) 0.0065(9) 0.0068(9)
N2 0.0181(11) 0.0183(10) 0.0169(10) 0.0011(8) 0.0050(8) 0.0061(9)
O1 0.0221(11) 0.0320(11) 0.0469(13) 0.0046(10) 0.0178(10) 0.0035(9)
O2 0.0432(14) 0.0438(12) 0.0196(11) -0.0069(9) -0.0027(10) 0.0132(11)
O3 0.0215(10) 0.0503(13) 0.0308(11) 0.0028(10) 0.0106(9) 0.0158(10)
O4 0.0345(12) 0.0529(13) 0.0184(10) 0.0031(9) 0.0028(9) 0.0250(11)
O5 0.0324(12) 0.0219(10) 0.0505(14) 0.0052(9) 0.0090(10) 0.0149(9)
C1 0.0211(13) 0.0205(12) 0.0215(13) 0.0002(10) 0.0041(11) 0.0088(11)
C2 0.0212(13) 0.0247(13) 0.0243(14) 0.0035(11) 0.0048(11) 0.0080(11)
C3 0.0237(14) 0.0288(13) 0.0175(13) 0.0009(10) 0.0051(11) 0.0124(12)
C4 0.0238(14) 0.0252(13) 0.0229(14) 0.0033(11) 0.0098(11) 0.0138(11)
C5 0.0208(13) 0.0308(14) 0.0225(13) 0.0034(11) 0.0062(11) 0.0154(12)
C6 0.0144(12) 0.0211(12) 0.0217(13) -0.0018(10) 0.0058(10) 0.0063(10)
C7 0.0126(11) 0.0187(11) 0.0169(12) 0.0011(9) 0.0048(9) 0.0061(9)
C8 0.0156(12) 0.0182(11) 0.0215(13) 0.0030(10) 0.0054(10) 0.0088(10)
C9 0.0216(13) 0.0219(12) 0.0271(14) 0.0071(11) 0.0131(11) 0.0084(11)
C10 0.0255(14) 0.0184(12) 0.0352(16) 0.0079(11) 0.0120(12) 0.0100(11)
C11 0.0231(13) 0.0184(12) 0.0273(14) -0.0008(10) 0.0071(11) 0.0091(11)
C12 0.0208(13) 0.0210(12) 0.0211(13) 0.0006(10) 0.0074(11) 0.0088(11)
C13 0.0141(11) 0.0171(11) 0.0179(12) 0.0017(9) 0.0040(10) 0.0058(10)
C14 0.0116(11) 0.0172(11) 0.0212(12) 0.0038(9) 0.0041(10) 0.0053(9)
C15 0.0167(12) 0.0172(11) 0.0175(12) 0.0026(9) 0.0022(10) 0.0041(10)
C16 0.0164(12) 0.0155(11) 0.0210(12) -0.0010(9) 0.0061(10) 0.0046(10)
C17 0.0207(13) 0.0181(11) 0.0222(13) 0.0011(10) 0.0074(11) 0.0072(10)
C18 0.0297(15) 0.0206(12) 0.0237(13) 0.0068(10) 0.0113(11) 0.0123(11)
C19 0.0257(14) 0.0159(12) 0.0314(15) 0.0006(11) 0.0148(12) 0.0049(11)
C20 0.0173(13) 0.0220(12) 0.0310(15) -0.0059(11) 0.0062(11) 0.0030(11)
C21 0.0198(13) 0.0207(12) 0.0191(12) 0.0001(10) 0.0036(10) 0.0069(11)
C22 0.0178(12) 0.0220(12) 0.0140(12) -0.0015(9) 0.0015(10) 0.0083(10)
C23 0.0255(14) 0.0233(12) 0.0230(13) 0.0004(10) 0.0068(11) 0.0117(11)
C24 0.0299(15) 0.0301(14) 0.0271(14) -0.0052(12) 0.0050(12) 0.0166(13)
C25 0.0326(16) 0.0416(16) 0.0184(13) -0.0015(12) 0.0097(12) 0.0194(14)
C26 0.0390(17) 0.0415(17) 0.0273(15) 0.0120(13) 0.0186(13) 0.0235(15)
C27 0.0326(16) 0.0295(14) 0.0246(14) 0.0049(11) 0.0145(12) 0.0157(13)
C28 0.0180(12) 0.0118(10) 0.0170(12) 0.0029(9) 0.0035(10) 0.0059(9)
C29 0.0200(13) 0.0157(11) 0.0210(13) 0.0048(10) 0.0077(10) 0.0071(10)
C30 0.0344(15) 0.0142(11) 0.0179(12) 0.0026(9) 0.0085(11) 0.0079(11)
C31 0.0260(14) 0.0192(12) 0.0206(13) -0.0044(10) -0.0017(11) 0.0060(11)
C32 0.0181(13) 0.0205(12) 0.0304(15) 0.0033(11) 0.0023(11) 0.0063(11)
C33 0.0183(12) 0.0160(11) 0.0215(13) 0.0014(10) 0.0058(10) 0.0071(10)

loop_
_atom_type_symbol
_atom_type_description
_atom_type_scat_dispersion_real
_atom_type_scat_dispersion_imag
_atom_type_scat_source
C C 0.0033 0.0016 'International Tables Vol C Tables 4.2.6.8 and 6.1.1.4'
H H 0.0000 0.0000 'International Tables Vol C Tables 4.2.6.8 and 6.1.1.4'
N N 0.0061 0.0033 'International Tables Vol C Tables 4.2.6.8 and 6.1.1.4'
O O 0.0106 0.0060 'International Tables Vol C Tables 4.2.6.8 and 6.1.1.4'
P P 0.1023 0.0942 'International Tables Vol C Tables 4.2.6.8 and 6.1.1.4'
S S 0.1246 0.1234 'International Tables Vol C Tables 4.2.6.8 and 6.1.1.4'
Cl Cl 0.1484 0.1585 'International Tables Vol C Tables 4.2.6.8 and 6.1.1.4'
Fe Fe 0.3463 0.8444 'International Tables Vol C Tables 4.2.6.8 and 6.1.1.4'

loop_
_geom_angle_atom_site_label_1
_geom_angle_atom_site_label_2
_geom_angle_atom_site_label_3
_geom_angle
C2 Fe1 C1 91.91(12)
C2 Fe1 P 93.25(9)
C1 Fe1 P 97.71(9)
C2 Fe1 S2 159.32(9)
C1 Fe1 S2 84.00(9)
P Fe1 S2 107.38(3)
C2 Fe1 S1 88.39(9)
C1 Fe1 S1 153.75(9)
P Fe1 S1 108.47(3)
S2 Fe1 S1 86.52(2)
C2 Fe1 Fe2 104.20(9)
C1 Fe1 Fe2 98.51(9)
P Fe1 Fe2 155.66(2)
S2 Fe1 Fe2 56.731(19)
S1 Fe1 Fe2 56.199(19)
C3 Fe2 C4 90.47(12)
C3 Fe2 C5 98.79(12)
C4 Fe2 C5 99.31(12)
C3 Fe2 S1 160.71(9)
C4 Fe2 S1 87.34(9)
C5 Fe2 S1 100.48(9)
C3 Fe2 S2 85.67(9)
C4 Fe2 S2 149.54(9)
C5 Fe2 S2 111.14(9)
S1 Fe2 S2 86.55(2)
C3 Fe2 Fe1 104.59(9)
C4 Fe2 Fe1 95.92(8)
C5 Fe2 Fe1 151.89(9)
S1 Fe2 Fe1 56.676(19)
S2 Fe2 Fe1 56.31(2)
C6 S1 Fe2 113.64(8)
C6 S1 Fe1 118.56(9)
Fe2 S1 Fe1 67.13(2)
C15 S2 Fe1 116.32(9)
C15 S2 Fe2 115.39(8)
Fe1 S2 Fe2 66.96(2)
C28 P C16 102.69(11)
C28 P C22 103.54(12)
C16 P C22 101.85(11)
C28 P Fe1 114.18(8)
C16 P Fe1 115.73(9)
C22 P Fe1 116.92(8)
C7 N1 C8 116.8(2)
C14 N2 C13 116.2(2)
O1 C1 Fe1 176.3(2)
O2 C2 Fe1 178.3(3)
O3 C3 Fe2 179.4(3)
O4 C4 Fe2 177.5(3)
O5 C5 Fe2 175.8(2)
C7 C6 S1 115.45(18)
C7 C6 H6A 108.4
S1 C6 H6A 108.4
C7 C6 H6B 108.4
S1 C6 H6B 108.4
H6A C6 H6B 107.5
N1 C7 C14 122.1(2)
N1 C7 C6 117.5(2)
C14 C7 C6 120.4(2)
N1 C8 C9 119.9(2)
N1 C8 C13 120.7(2)
C9 C8 C13 119.4(2)
C10 C9 C8 120.3(2)
C10 C9 H9A 119.8
C8 C9 H9A 119.8
C9 C10 C11 120.8(2)
C9 C10 H10A 119.6
C11 C10 H10A 119.6
C12 C11 C10 120.4(2)
C12 C11 H11A 119.8
C10 C11 H11A 119.8
C11 C12 C13 119.6(2)
C11 C12 H12A 120.2
C13 C12 H12A 120.2
N2 C13 C12 118.9(2)
N2 C13 C8 121.6(2)
C12 C13 C8 119.5(2)
N2 C14 C7 122.6(2)
N2 C14 C15 117.7(2)
C7 C14 C15 119.7(2)
C14 C15 S2 112.56(17)
C14 C15 H15A 109.1
S2 C15 H15A 109.1
C14 C15 H15B 109.1
S2 C15 H15B 109.1
H15A C15 H15B 107.8
C21 C16 C17 118.2(2)
C21 C16 P 120.29(19)
C17 C16 P 121.45(19)
C18 C17 C16 120.5(2)
C18 C17 H17A 119.7
C16 C17 H17A 119.7
C19 C18 C17 120.4(2)
C19 C18 H18A 119.8
C17 C18 H18A 119.8
C18 C19 C20 119.8(2)
C18 C19 H19A 120.1
C20 C19 H19A 120.1
C21 C20 C19 119.9(2)
C21 C20 H20A 120.0
C19 C20 H20A 120.0
C20 C21 C16 121.2(2)
C20 C21 H21A 119.4
C16 C21 H21A 119.4
C27 C22 C23 119.0(2)
C27 C22 P 119.9(2)
C23 C22 P 121.0(2)
C24 C23 C22 120.5(3)
C24 C23 H23A 119.8
C22 C23 H23A 119.8
C23 C24 C25 119.9(3)
C23 C24 H24A 120.0
C25 C24 H24A 120.0
C24 C25 C26 120.1(3)
C24 C25 H25A 119.9
C26 C25 H25A 119.9
C27 C26 C25 120.0(3)
C27 C26 H26A 120.0
C25 C26 H26A 120.0
C26 C27 C22 120.5(3)
C26 C27 H27A 119.8
C22 C27 H27A 119.8
C33 C28 C29 119.2(2)
C33 C28 P 122.19(19)
C29 C28 P 118.6(2)
C30 C29 C28 120.1(2)
C30 C29 H29A 119.9
C28 C29 H29A 119.9
C29 C30 C31 120.5(2)
C29 C30 H30A 119.8
C31 C30 H30A 119.8
C30 C31 C32 119.1(2)
C30 C31 H31A 120.5
C32 C31 H31A 120.5
C33 C32 C31 120.7(3)
C33 C32 H32A 119.6
C31 C32 H32A 119.6
C32 C33 C28 120.4(2)
C32 C33 H33A 119.8
C28 C33 H33A 119.8

loop_
_geom_bond_atom_site_label_1
_geom_bond_atom_site_label_2
_geom_bond_distance
Fe1 C2 1.773(3)
Fe1 C1 1.777(3)
Fe1 P 2.2441(7)
Fe1 S2 2.2735(7)
Fe1 S1 2.2805(7)
Fe1 Fe2 2.5146(5)
Fe2 C3 1.786(3)
Fe2 C4 1.785(3)
Fe2 C5 1.812(3)
Fe2 S1 2.2679(7)
Fe2 S2 2.2847(7)
S1 C6 1.849(3)
S2 C15 1.845(3)
P C28 1.827(3)
P C16 1.834(2)
P C22 1.836(3)
N1 C7 1.315(3)
N1 C8 1.375(3)
N2 C14 1.315(3)
N2 C13 1.371(3)
O1 C1 1.148(3)
O2 C2 1.147(3)
O3 C3 1.140(3)
O4 C4 1.146(3)
O5 C5 1.146(3)
C6 C7 1.501(3)
C6 H6A 0.9700
C6 H6B 0.9700
C7 C14 1.433(3)
C8 C9 1.405(3)
C8 C13 1.419(3)
C9 C10 1.364(4)
C9 H9A 0.9300
C10 C11 1.414(4)
C10 H10A 0.9300
C11 C12 1.375(4)
C11 H11A 0.9300
C12 C13 1.417(3)
C12 H12A 0.9300
C14 C15 1.492(3)
C15 H15A 0.9700
C15 H15B 0.9700
C16 C21 1.391(4)
C16 C17 1.403(4)
C17 C18 1.387(4)
C17 H17A 0.9300
C18 C19 1.382(4)
C18 H18A 0.9300
C19 C20 1.388(4)
C19 H19A 0.9300
C20 C21 1.385(4)
C20 H20A 0.9300
C21 H21A 0.9300
C22 C27 1.395(4)
C22 C23 1.399(4)
C23 C24 1.392(4)
C23 H23A 0.9300
C24 C25 1.386(4)
C24 H24A 0.9300
C25 C26 1.392(4)
C25 H25A 0.9300
C26 C27 1.389(4)
C26 H26A 0.9300
C27 H27A 0.9300
C28 C33 1.391(4)
C28 C29 1.403(4)
C29 C30 1.384(4)
C29 H29A 0.9300
C30 C31 1.395(4)
C30 H30A 0.9300
C31 C32 1.394(4)
C31 H31A 0.9300
C32 C33 1.379(4)
C32 H32A 0.9300
C33 H33A 0.9300
